data_1543705
loop_
_publ_author_name
'Waters, Jordan'
'Everitt, Thomas'
'Myers, William'
'Goicoechea, Jose M.'

_publ_section_title
;
 N-heterocyclic carbene induced reductive coupling of phosphorus
 tribromide. Isolation of a bromine bridged P--P bond and its subsequent
 reactivity.
;
_journal_name_full 'Chem. Sci.'
_journal_paper_doi 10.1039/C6SC02343F
_journal_year 2016
_chemical_formula_moiety 'C54 H72 Br3 N4 P2, Br, 3(C4 H8 O)'
_chemical_formula_sum 'C66 H96 Br4 N4 O3 P2'
_chemical_formula_weight 1375.04
_chemical_name_systematic
;
 [{(IPr)PBr}2Br]Br*3THF
;
_space_group_crystal_system triclinic
_space_group_IT_number 2
_space_group_name_Hall '-P 1'
_space_group_name_H-M_alt 'P -1'
_symmetry_space_group_name_Hall '-P 1'
_symmetry_space_group_name_H-M 'P -1'
_atom_sites_solution_hydrogens geom
_audit_creation_method SHELXL-2013
_audit_update_record
;
2016-05-19 deposited with the CCDC.
2016-07-20 downloaded from the CCDC.
;
_cell_angle_alpha 76.130(3)
_cell_angle_beta 81.932(3)
_cell_angle_gamma 68.427(4)
_cell_formula_units_Z 2
_cell_length_a 12.7442(6)
_cell_length_b 15.5789(7)
_cell_length_c 18.8569(6)
_cell_measurement_reflns_used 19750
_cell_measurement_temperature 150(2)
_cell_measurement_theta_max 76.5442
_cell_measurement_theta_min 3.1161
_cell_volume 3374.4(3)
_computing_cell_refinement
;
CrysAlisPro, Agilent Technologies,
Version 1.171.35.21 (release 20-01-2012 CrysAlis171 .NET)
(compiled Jan 23 2012,18:06:46)
;
_computing_data_collection
;
CrysAlisPro, Agilent Technologies,
Version 1.171.35.21 (release 20-01-2012 CrysAlis171 .NET)
(compiled Jan 23 2012,18:06:46)
;
_computing_data_reduction
;
CrysAlisPro, Agilent Technologies,
Version 1.171.35.21 (release 20-01-2012 CrysAlis171 .NET)
(compiled Jan 23 2012,18:06:46)
;
_computing_molecular_graphics 'WinGX (Farrugia, 2005)'
_computing_publication_material 'XCIF (Sheldrick, 2001)'
_computing_structure_refinement 'SHELXL-2013 (Sheldrick, 2013)'
_computing_structure_solution 'SHELXS-97 (Sheldrick, 1990)'
_diffrn_ambient_temperature 150(2)
_diffrn_detector_area_resol_mean 10.4102
_diffrn_measured_fraction_theta_full 1.000
_diffrn_measured_fraction_theta_max 0.985
_diffrn_measurement_device_type 'SuperNova, Dual, Cu at zero, Atlas'
_diffrn_measurement_method '\w scans'
_diffrn_radiation_monochromator mirror
_diffrn_radiation_source 'SuperNova (Cu) X-ray Source'
_diffrn_radiation_type 'Cu K\a'
_diffrn_radiation_wavelength 1.54178
_diffrn_reflns_av_R_equivalents 0.0288
_diffrn_reflns_av_unetI/netI 0.0266
_diffrn_reflns_Laue_measured_fraction_full 1.000
_diffrn_reflns_Laue_measured_fraction_max 0.985
_diffrn_reflns_limit_h_max 15
_diffrn_reflns_limit_h_min -15
_diffrn_reflns_limit_k_max 15
_diffrn_reflns_limit_k_min -19
_diffrn_reflns_limit_l_max 20
_diffrn_reflns_limit_l_min -23
_diffrn_reflns_number 35659
_diffrn_reflns_point_group_measured_fraction_full 1.000
_diffrn_reflns_point_group_measured_fraction_max 0.985
_diffrn_reflns_theta_full 67.679
_diffrn_reflns_theta_max 76.535
_diffrn_reflns_theta_min 3.116
_exptl_absorpt_coefficient_mu 3.708
_exptl_absorpt_correction_T_max 1.00000
_exptl_absorpt_correction_T_min 0.87146
_exptl_absorpt_correction_type multi-scan
_exptl_absorpt_process_details
;
CrysAlisPro, Agilent Technologies,
Version 1.171.36.32 (release 02-08-2013 CrysAlis171 .NET)
(compiled Aug  2 2013,16:46:58)
Empirical absorption correction using spherical harmonics,
 implemented in SCALE3 ABSPACK scaling algorithm.
;
_exptl_crystal_colour red
_exptl_crystal_density_diffrn 1.353
_exptl_crystal_description block
_exptl_crystal_F_000 1428
_exptl_crystal_recrystallization_method 'Re-crystallisation from solvent'
_exptl_crystal_size_max 0.300
_exptl_crystal_size_mid 0.260
_exptl_crystal_size_min 0.200
_refine_diff_density_max 1.218
_refine_diff_density_min -1.726
_refine_diff_density_rms 0.104
_refine_ls_extinction_method none
_refine_ls_goodness_of_fit_ref 1.021
_refine_ls_hydrogen_treatment constr
_refine_ls_matrix_type full
_refine_ls_number_parameters 728
_refine_ls_number_reflns 13975
_refine_ls_number_restraints 30
_refine_ls_restrained_S_all 1.023
_refine_ls_R_factor_all 0.0469
_refine_ls_R_factor_gt 0.0447
_refine_ls_shift/su_max 0.001
_refine_ls_shift/su_mean 0.000
_refine_ls_structure_factor_coef Fsqd
_refine_ls_weighting_details 'w=1/[\s^2^(Fo^2^)+(0.0758P)^2^+8.1166P] where P=(Fo^2^+2Fc^2^)/3'
_refine_ls_weighting_scheme calc
_refine_ls_wR_factor_gt 0.1335
_refine_ls_wR_factor_ref 0.1358
_reflns_Friedel_coverage 0.000
_reflns_number_gt 13094
_reflns_number_total 13975
_reflns_threshold_expression 'I > 2\s(I)'
_cod_data_source_file c6sc02343f2.cif
_cod_data_source_block shelx
_cod_database_code 1543705
_shelx_space_group_comment
;
The symmetry employed for this shelxl refinement is uniquely defined
by the following loop, which should always be used as a source of
symmetry information in preference to the above space-group names.
They are only intended as comments.
;
_shelx_estimated_absorpt_t_min 0.403
_shelx_estimated_absorpt_t_max 0.524
_shelxl_version_number 2013-4
_solvent_exptl_crystal_recrystallization_method THF

loop_
_space_group_symop_operation_xyz
'x, y, z'
'-x, -y, -z'

loop_
_atom_site_label
_atom_site_type_symbol
_atom_site_fract_x
_atom_site_fract_y
_atom_site_fract_z
_atom_site_U_iso_or_equiv
_atom_site_adp_type
_atom_site_occupancy
_atom_site_site_symmetry_order
_atom_site_calc_flag
_atom_site_refinement_flags_posn
_atom_site_refinement_flags_adp
_atom_site_refinement_flags_occupancy
_atom_site_disorder_assembly
_atom_site_disorder_group
P1 P 0.35107(6) 0.16402(5) 0.75095(4) 0.01724(14) Uani 1 1 d . . . . .
P2 P 0.20206(6) 0.11611(5) 0.76126(4) 0.01642(14) Uani 1 1 d . . . . .
Br1 Br 0.29972(3) 0.15854(2) 0.62018(2) 0.03045(9) Uani 1 1 d . . . . .
Br2 Br 0.37086(3) 0.16926(2) 0.87169(2) 0.02725(9) Uani 1 1 d . . . . .
Br3 Br 0.15063(3) 0.09033(2) 0.88354(2) 0.02821(9) Uani 1 1 d . . . . .
C1 C 0.2785(2) 0.29431(19) 0.72610(15) 0.0161(5) Uani 1 1 d . . . . .
N1 N 0.3381(2) 0.34928(16) 0.68860(13) 0.0172(4) Uani 1 1 d . . . . .
C2 C 0.1761(3) 0.4461(2) 0.72451(17) 0.0222(6) Uani 1 1 d . . . . .
H2 H 0.1154 0.5015 0.7325 0.027 Uiso 1 1 calc R U . . .
C3 C 0.2763(3) 0.4426(2) 0.68824(17) 0.0220(6) Uani 1 1 d . . . . .
H3 H 0.2996 0.4949 0.6665 0.026 Uiso 1 1 calc R U . . .
N2 N 0.17778(19) 0.35461(16) 0.74791(13) 0.0173(4) Uani 1 1 d . . . . .
C4 C 0.0787(2) 0.3349(2) 0.78477(16) 0.0196(5) Uani 1 1 d . . . . .
C5 C 0.0063(2) 0.3222(2) 0.74146(17) 0.0215(6) Uani 1 1 d . . . . .
C6 C -0.0903(3) 0.3064(2) 0.7776(2) 0.0314(7) Uani 1 1 d . . . . .
H6 H -0.1398 0.2944 0.7511 0.038 Uiso 1 1 calc R U . . .
C7 C -0.1156(3) 0.3077(3) 0.8509(2) 0.0390(8) Uani 1 1 d . . . . .
H7 H -0.1815 0.2961 0.8742 0.047 Uiso 1 1 calc R U . . .
C8 C -0.0461(3) 0.3258(3) 0.8908(2) 0.0349(8) Uani 1 1 d . . . . .
H8 H -0.0661 0.3285 0.9409 0.042 Uiso 1 1 calc R U . . .
C9 C 0.0532(3) 0.3402(2) 0.85866(18) 0.0270(6) Uani 1 1 d . . . . .
C10 C 0.0260(3) 0.3326(2) 0.65923(18) 0.0249(6) Uani 1 1 d . . . . .
H10 H 0.1093 0.3141 0.6471 0.030 Uiso 1 1 calc R U . . .
C11 C -0.0182(3) 0.2713(3) 0.6278(2) 0.0359(8) Uani 1 1 d . . . . .
H11A H -0.0025 0.2814 0.5747 0.054 Uiso 0.5 1 calc R U P . .
H11B H -0.0999 0.2886 0.6389 0.054 Uiso 0.5 1 calc R U P . .
H11C H 0.0196 0.2048 0.6497 0.054 Uiso 0.5 1 calc R U P . .
H11D H -0.0527 0.2351 0.6676 0.054 Uiso 0.5 1 calc R U P . .
H11E H 0.0447 0.2279 0.6033 0.054 Uiso 0.5 1 calc R U P . .
H11F H -0.0748 0.3117 0.5925 0.054 Uiso 0.5 1 calc R U P . .
C12 C -0.0298(4) 0.4366(3) 0.6224(2) 0.0414(9) Uani 1 1 d . . . . .
H12A H -0.0172 0.4436 0.5692 0.062 Uiso 0.5 1 calc R U P . .
H12B H 0.0034 0.4754 0.6391 0.062 Uiso 0.5 1 calc R U P . .
H12C H -0.1112 0.4572 0.6355 0.062 Uiso 0.5 1 calc R U P . .
H12D H -0.0661 0.4738 0.6600 0.062 Uiso 0.5 1 calc R U P . .
H12E H -0.0867 0.4420 0.5901 0.062 Uiso 0.5 1 calc R U P . .
H12F H 0.0279 0.4603 0.5937 0.062 Uiso 0.5 1 calc R U P . .
C13 C 0.1227(3) 0.3679(3) 0.9026(2) 0.0363(8) Uani 1 1 d . . . . .
H13 H 0.1985 0.3597 0.8764 0.044 Uiso 1 1 calc R U . . .
C14 C 0.1401(4) 0.3072(4) 0.9798(2) 0.0557(12) Uani 1 1 d . . . . .
H14A H 0.1853 0.3276 1.0057 0.084 Uiso 0.5 1 calc R U P . .
H14B H 0.1797 0.2410 0.9768 0.084 Uiso 0.5 1 calc R U P . .
H14C H 0.0665 0.3143 1.0063 0.084 Uiso 0.5 1 calc R U P . .
H14D H 0.1024 0.2609 0.9868 0.084 Uiso 0.5 1 calc R U P . .
H14E H 0.1080 0.3476 1.0158 0.084 Uiso 0.5 1 calc R U P . .
H14F H 0.2211 0.2743 0.9862 0.084 Uiso 0.5 1 calc R U P . .
C15 C 0.0642(4) 0.4726(3) 0.9067(3) 0.0507(11) Uani 1 1 d . . . . .
H15A H 0.1090 0.4907 0.9348 0.076 Uiso 0.5 1 calc R U P . .
H15B H -0.0114 0.4824 0.9307 0.076 Uiso 0.5 1 calc R U P . .
H15C H 0.0579 0.5114 0.8571 0.076 Uiso 0.5 1 calc R U P . .
H15D H -0.0053 0.4990 0.8803 0.076 Uiso 0.5 1 calc R U P . .
H15E H 0.1151 0.5073 0.8843 0.076 Uiso 0.5 1 calc R U P . .
H15F H 0.0458 0.4783 0.9580 0.076 Uiso 0.5 1 calc R U P . .
C16 C 0.4464(2) 0.32088(19) 0.64665(16) 0.0191(5) Uani 1 1 d . . . . .
C17 C 0.4443(3) 0.3325(2) 0.57064(17) 0.0274(6) Uani 1 1 d . . . . .
C18 C 0.5483(3) 0.3093(3) 0.53100(19) 0.0344(8) Uani 1 1 d . . . . .
H18 H 0.5504 0.3151 0.4796 0.041 Uiso 1 1 calc R U . . .
C19 C 0.6480(3) 0.2782(2) 0.5652(2) 0.0349(8) Uani 1 1 d . . . . .
H19 H 0.7180 0.2612 0.5374 0.042 Uiso 1 1 calc R U . . .
C20 C 0.6475(3) 0.2713(2) 0.63951(19) 0.0281(7) Uani 1 1 d . . . . .
H20 H 0.7170 0.2511 0.6621 0.034 Uiso 1 1 calc R U . . .
C21 C 0.5456(2) 0.2939(2) 0.68217(17) 0.0205(5) Uani 1 1 d . . . . .
C22 C 0.3359(4) 0.3789(3) 0.5294(2) 0.0394(8) Uani 1 1 d . . . . .
H22 H 0.2706 0.3743 0.5644 0.047 Uiso 1 1 calc R U . . .
C23 C 0.3184(5) 0.4835(3) 0.4984(3) 0.0565(12) Uani 1 1 d . . . . .
H23A H 0.2488 0.5132 0.4720 0.085 Uiso 0.5 1 calc R U P . .
H23B H 0.3828 0.4889 0.4649 0.085 Uiso 0.5 1 calc R U P . .
H23C H 0.3124 0.5152 0.5387 0.085 Uiso 0.5 1 calc R U P . .
H23D H 0.3805 0.4983 0.5117 0.085 Uiso 0.5 1 calc R U P . .
H23E H 0.2466 0.5226 0.5189 0.085 Uiso 0.5 1 calc R U P . .
H23F H 0.3169 0.4963 0.4450 0.085 Uiso 0.5 1 calc R U P . .
C24 C 0.3381(5) 0.3323(4) 0.4661(2) 0.0577(12) Uani 1 1 d . . . . .
H24A H 0.2669 0.3643 0.4416 0.087 Uiso 0.5 1 calc R U P . .
H24B H 0.3477 0.2658 0.4851 0.087 Uiso 0.5 1 calc R U P . .
H24C H 0.4012 0.3372 0.4310 0.087 Uiso 0.5 1 calc R U P . .
H24D H 0.4103 0.2805 0.4636 0.087 Uiso 0.5 1 calc R U P . .
H24E H 0.3295 0.3791 0.4201 0.087 Uiso 0.5 1 calc R U P . .
H24F H 0.2760 0.3076 0.4741 0.087 Uiso 0.5 1 calc R U P . .
C25 C 0.5474(3) 0.2969(2) 0.76143(17) 0.0240(6) Uani 1 1 d . . . . .
H25 H 0.4710 0.3013 0.7854 0.029 Uiso 1 1 calc R U . . .
C26 C 0.5698(3) 0.3854(2) 0.7662(2) 0.0340(7) Uani 1 1 d . . . . .
H26A H 0.5707 0.3873 0.8176 0.051 Uiso 0.5 1 calc R U P . .
H26B H 0.5100 0.4416 0.7427 0.051 Uiso 0.5 1 calc R U P . .
H26C H 0.6431 0.3840 0.7411 0.051 Uiso 0.5 1 calc R U P . .
H26D H 0.5785 0.4212 0.7167 0.051 Uiso 0.5 1 calc R U P . .
H26E H 0.6392 0.3670 0.7916 0.051 Uiso 0.5 1 calc R U P . .
H26F H 0.5061 0.4246 0.7932 0.051 Uiso 0.5 1 calc R U P . .
C27 C 0.6344(3) 0.2087(3) 0.8030(2) 0.0354(8) Uani 1 1 d . . . . .
H27A H 0.6320 0.2140 0.8540 0.053 Uiso 0.5 1 calc R U P . .
H27B H 0.7101 0.2025 0.7801 0.053 Uiso 0.5 1 calc R U P . .
H27C H 0.6168 0.1530 0.8015 0.053 Uiso 0.5 1 calc R U P . .
H27D H 0.6739 0.1656 0.7698 0.053 Uiso 0.5 1 calc R U P . .
H27E H 0.5958 0.1772 0.8436 0.053 Uiso 0.5 1 calc R U P . .
H27F H 0.6891 0.2267 0.8222 0.053 Uiso 0.5 1 calc R U P . .
C28 C 0.2753(2) -0.01083(18) 0.75874(14) 0.0143(5) Uani 1 1 d . . . . .
N3 N 0.37298(19) -0.07860(16) 0.78311(12) 0.0149(4) Uani 1 1 d . . . . .
C29 C 0.3780(2) -0.16519(19) 0.77279(15) 0.0182(5) Uani 1 1 d . . . . .
H29 H 0.4381 -0.2236 0.7849 0.022 Uiso 1 1 calc R U . . .
C30 C 0.2822(2) -0.15117(19) 0.74254(15) 0.0186(5) Uani 1 1 d . . . . .
H30 H 0.2616 -0.1978 0.7295 0.022 Uiso 1 1 calc R U . . .
N4 N 0.21965(19) -0.05662(16) 0.73400(12) 0.0145(4) Uani 1 1 d . . . . .
C31 C 0.4670(2) -0.07132(19) 0.81367(16) 0.0173(5) Uani 1 1 d . . . . .
C32 C 0.4728(2) -0.0948(2) 0.88984(16) 0.0213(6) Uani 1 1 d . . . . .
C33 C 0.5693(3) -0.0958(2) 0.91742(19) 0.0304(7) Uani 1 1 d . . . . .
H33 H 0.5759 -0.1098 0.9688 0.037 Uiso 1 1 calc R U . . .
C34 C 0.6554(3) -0.0767(3) 0.8707(2) 0.0347(8) Uani 1 1 d . . . . .
H34 H 0.7205 -0.0776 0.8904 0.042 Uiso 1 1 calc R U . . .
C35 C 0.6479(3) -0.0562(2) 0.7959(2) 0.0312(7) Uani 1 1 d . . . . .
H35 H 0.7082 -0.0433 0.7649 0.037 Uiso 1 1 calc R U . . .
C36 C 0.5534(2) -0.0540(2) 0.76491(17) 0.0216(6) Uani 1 1 d . . . . .
C37 C 0.3837(3) -0.1233(2) 0.94185(16) 0.0249(6) Uani 1 1 d . . . . .
H37 H 0.3156 -0.1076 0.9140 0.030 Uiso 1 1 calc R U . . .
C38 C 0.3485(3) -0.0702(3) 1.00509(19) 0.0354(8) Uani 1 1 d . . . . .
H38A H 0.2910 -0.0903 1.0376 0.053 Uiso 0.5 1 calc R U P . .
H38B H 0.3174 -0.0023 0.9854 0.053 Uiso 0.5 1 calc R U P . .
H38C H 0.4146 -0.0843 1.0327 0.053 Uiso 0.5 1 calc R U P . .
H38D H 0.3910 -0.0276 0.9995 0.053 Uiso 0.5 1 calc R U P . .
H38E H 0.3646 -0.1156 1.0517 0.053 Uiso 0.5 1 calc R U P . .
H38F H 0.2674 -0.0336 1.0045 0.053 Uiso 0.5 1 calc R U P . .
C39 C 0.4281(4) -0.2299(3) 0.9721(2) 0.0415(9) Uani 1 1 d . . . . .
H39A H 0.3701 -0.2477 1.0057 0.062 Uiso 0.5 1 calc R U P . .
H39B H 0.4963 -0.2467 0.9984 0.062 Uiso 0.5 1 calc R U P . .
H39C H 0.4462 -0.2633 0.9317 0.062 Uiso 0.5 1 calc R U P . .
H39D H 0.5050 -0.2574 0.9515 0.062 Uiso 0.5 1 calc R U P . .
H39E H 0.3788 -0.2585 0.9588 0.062 Uiso 0.5 1 calc R U P . .
H39F H 0.4288 -0.2419 1.0256 0.062 Uiso 0.5 1 calc R U P . .
C40 C 0.5502(3) -0.0400(2) 0.68286(18) 0.0262(6) Uani 1 1 d . . . . .
H40 H 0.4690 -0.0169 0.6711 0.031 Uiso 1 1 calc R U . . .
C41 C 0.6008(3) 0.0338(3) 0.6402(2) 0.0371(8) Uani 1 1 d . . . . .
H41A H 0.5964 0.0403 0.5877 0.056 Uiso 0.5 1 calc R U P . .
H41B H 0.6801 0.0138 0.6516 0.056 Uiso 0.5 1 calc R U P . .
H41C H 0.5585 0.0945 0.6542 0.056 Uiso 0.5 1 calc R U P . .
H41D H 0.6269 0.0588 0.6746 0.056 Uiso 0.5 1 calc R U P . .
H41E H 0.5432 0.0853 0.6107 0.056 Uiso 0.5 1 calc R U P . .
H41F H 0.6648 0.0045 0.6081 0.056 Uiso 0.5 1 calc R U P . .
C42 C 0.6092(4) -0.1342(3) 0.6581(2) 0.0396(9) Uani 1 1 d . . . . .
H42A H 0.6062 -0.1239 0.6049 0.059 Uiso 0.5 1 calc R U P . .
H42B H 0.5708 -0.1785 0.6824 0.059 Uiso 0.5 1 calc R U P . .
H42C H 0.6882 -0.1602 0.6711 0.059 Uiso 0.5 1 calc R U P . .
H42D H 0.6373 -0.1845 0.7006 0.059 Uiso 0.5 1 calc R U P . .
H42E H 0.6727 -0.1299 0.6232 0.059 Uiso 0.5 1 calc R U P . .
H42F H 0.5553 -0.1482 0.6345 0.059 Uiso 0.5 1 calc R U P . .
C43 C 0.1097(2) -0.01543(19) 0.70275(16) 0.0170(5) Uani 1 1 d . . . . .
C44 C 0.0132(2) -0.0083(2) 0.75013(18) 0.0229(6) Uani 1 1 d . . . . .
C45 C -0.0910(3) 0.0308(2) 0.7173(2) 0.0303(7) Uani 1 1 d . . . . .
H45 H -0.1590 0.0402 0.7473 0.036 Uiso 1 1 calc R U . . .
C46 C -0.0963(3) 0.0558(2) 0.6424(2) 0.0320(7) Uani 1 1 d . . . . .
H46 H -0.1678 0.0819 0.6216 0.038 Uiso 1 1 calc R U . . .
C47 C 0.0003(3) 0.0437(2) 0.59736(19) 0.0277(6) Uani 1 1 d . . . . .
H47 H -0.0053 0.0600 0.5458 0.033 Uiso 1 1 calc R U . . .
C48 C 0.1068(2) 0.00775(19) 0.62619(16) 0.0203(5) Uani 1 1 d . . . . .
C49 C 0.0190(3) -0.0478(2) 0.83144(19) 0.0297(7) Uani 1 1 d . . . . .
H49 H 0.0936 -0.0530 0.8465 0.036 Uiso 1 1 calc R U . . .
C50 C -0.0742(3) 0.0143(3) 0.8762(2) 0.0443(9) Uani 1 1 d . . . . .
H50A H -0.0665 -0.0143 0.9283 0.066 Uiso 0.5 1 calc R U P . .
H50B H -0.1481 0.0201 0.8622 0.066 Uiso 0.5 1 calc R U P . .
H50C H -0.0679 0.0769 0.8668 0.066 Uiso 0.5 1 calc R U P . .
H50D H -0.1219 0.0695 0.8432 0.066 Uiso 0.5 1 calc R U P . .
H50E H -0.0402 0.0351 0.9094 0.066 Uiso 0.5 1 calc R U P . .
H50F H -0.1204 -0.0217 0.9047 0.066 Uiso 0.5 1 calc R U P . .
C51 C 0.0126(4) -0.1476(3) 0.8473(2) 0.0443(9) Uani 1 1 d . . . . .
H51A H 0.0166 -0.1738 0.8999 0.066 Uiso 0.5 1 calc R U P . .
H51B H 0.0759 -0.1881 0.8209 0.066 Uiso 0.5 1 calc R U P . .
H51C H -0.0588 -0.1442 0.8310 0.066 Uiso 0.5 1 calc R U P . .
H51D H 0.0059 -0.1636 0.8013 0.066 Uiso 0.5 1 calc R U P . .
H51E H -0.0535 -0.1494 0.8804 0.066 Uiso 0.5 1 calc R U P . .
H51F H 0.0813 -0.1932 0.8702 0.066 Uiso 0.5 1 calc R U P . .
C52 C 0.2120(3) -0.0090(2) 0.57549(17) 0.0239(6) Uani 1 1 d . . . . .
H52 H 0.2755 -0.0114 0.6025 0.029 Uiso 1 1 calc R U . . .
C53 C 0.1975(4) 0.0708(3) 0.50641(19) 0.0365(8) Uani 1 1 d . . . . .
H53A H 0.2674 0.0574 0.4751 0.055 Uiso 0.5 1 calc R U P . .
H53B H 0.1807 0.1310 0.5210 0.055 Uiso 0.5 1 calc R U P . .
H53C H 0.1351 0.0746 0.4794 0.055 Uiso 0.5 1 calc R U P . .
H53D H 0.1214 0.1180 0.5086 0.055 Uiso 0.5 1 calc R U P . .
H53E H 0.2081 0.0443 0.4627 0.055 Uiso 0.5 1 calc R U P . .
H53F H 0.2537 0.1007 0.5043 0.055 Uiso 0.5 1 calc R U P . .
C54 C 0.2448(3) -0.1031(2) 0.55111(19) 0.0321(7) Uani 1 1 d . . . . .
H54A H 0.3132 -0.1122 0.5184 0.048 Uiso 0.5 1 calc R U P . .
H54B H 0.1829 -0.1025 0.5252 0.048 Uiso 0.5 1 calc R U P . .
H54C H 0.2591 -0.1548 0.5941 0.048 Uiso 0.5 1 calc R U P . .
H54D H 0.1903 -0.1341 0.5734 0.048 Uiso 0.5 1 calc R U P . .
H54E H 0.3205 -0.1438 0.5667 0.048 Uiso 0.5 1 calc R U P . .
H54F H 0.2444 -0.0915 0.4977 0.048 Uiso 0.5 1 calc R U P . .
Br4 Br 0.35205(3) 0.64277(2) 0.67287(2) 0.03030(9) Uani 1 1 d . . . . .
O101 O 0.5946(2) 0.6625(2) 0.82614(19) 0.0495(8) Uani 1 1 d D . . . .
C101 C 0.6981(4) 0.6686(3) 0.8378(3) 0.0562(12) Uani 1 1 d D . . . .
H10A H 0.7071 0.6587 0.8907 0.067 Uiso 1 1 calc R U . . .
H10B H 0.7018 0.7314 0.8135 0.067 Uiso 1 1 calc R U . . .
C102 C 0.7881(4) 0.5930(5) 0.8055(4) 0.084(2) Uani 1 1 d D . . . .
H10C H 0.8520 0.6139 0.7828 0.101 Uiso 1 1 calc R U . . .
H10D H 0.8169 0.5348 0.8431 0.101 Uiso 1 1 calc R U . . .
C103 C 0.7311(7) 0.5781(5) 0.7509(4) 0.099(3) Uani 1 1 d D . . . .
H10E H 0.7687 0.5141 0.7404 0.118 Uiso 1 1 calc R U . . .
H10F H 0.7275 0.6255 0.7049 0.118 Uiso 1 1 calc R U . . .
C104 C 0.6175(5) 0.5896(4) 0.7870(4) 0.0715(17) Uani 1 1 d D . . . .
H10G H 0.5607 0.6078 0.7503 0.086 Uiso 1 1 calc R U . . .
H10H H 0.6167 0.5304 0.8207 0.086 Uiso 1 1 calc R U . . .
O201 O -0.0108(2) 0.64502(18) 0.68013(17) 0.0420(6) Uani 1 1 d . . . . .
C201 C 0.0108(5) 0.7105(3) 0.7124(3) 0.0510(10) Uani 1 1 d . . . . .
H20A H 0.0827 0.6800 0.7373 0.061 Uiso 1 1 calc R U . . .
H20B H -0.0509 0.7337 0.7488 0.061 Uiso 1 1 calc R U . . .
C202 C 0.0177(5) 0.7898(3) 0.6522(3) 0.0539(11) Uani 1 1 d . . . . .
H20C H 0.0705 0.8179 0.6627 0.065 Uiso 1 1 calc R U . . .
H20D H -0.0575 0.8394 0.6440 0.065 Uiso 1 1 calc R U . . .
C203 C 0.0614(4) 0.7430(3) 0.5875(2) 0.0442(9) Uani 1 1 d . . . . .
H20E H 0.0380 0.7884 0.5410 0.053 Uiso 1 1 calc R U . . .
H20F H 0.1449 0.7138 0.5857 0.053 Uiso 1 1 calc R U . . .
C204 C 0.0063(5) 0.6699(3) 0.6025(3) 0.0542(11) Uani 1 1 d . . . . .
H20G H -0.0668 0.6955 0.5792 0.065 Uiso 1 1 calc R U . . .
H20H H 0.0556 0.6138 0.5829 0.065 Uiso 1 1 calc R U . . .
O301 O 0.7794(18) 0.379(2) 0.0409(12) 0.093(4) Uani 0.590(9) 1 d D . P A 1
C301 C 0.7075(16) 0.4643(17) 0.0024(8) 0.092(6) Uani 0.590(9) 1 d D . P A 1
H30A H 0.6603 0.4516 -0.0284 0.110 Uiso 0.590(9) 1 calc R U P A 1
H30B H 0.7524 0.4999 -0.0299 0.110 Uiso 0.590(9) 1 calc R U P A 1
C302 C 0.6341(11) 0.5206(8) 0.0559(7) 0.081(3) Uani 0.590(9) 1 d D . P A 1
H30C H 0.6399 0.5842 0.0451 0.097 Uiso 0.590(9) 1 calc R U P A 1
H30D H 0.5542 0.5277 0.0533 0.097 Uiso 0.590(9) 1 calc R U P A 1
C303 C 0.6700(9) 0.4741(7) 0.1224(5) 0.068(2) Uani 0.590(9) 1 d D . P A 1
H30E H 0.6058 0.4662 0.1562 0.082 Uiso 0.590(9) 1 calc R U P A 1
H30F H 0.7054 0.5094 0.1425 0.082 Uiso 0.590(9) 1 calc R U P A 1
C304 C 0.7521(19) 0.3827(15) 0.1143(11) 0.082(7) Uani 0.590(9) 1 d D . P A 1
H30G H 0.8213 0.3708 0.1389 0.098 Uiso 0.590(9) 1 calc R U P A 1
H30H H 0.7205 0.3328 0.1380 0.098 Uiso 0.590(9) 1 calc R U P A 1
O401 O 0.784(2) 0.394(3) 0.0355(18) 0.093(4) Uani 0.410(9) 1 d D . P A 2
C401 C 0.685(2) 0.444(3) -0.0035(12) 0.092(6) Uani 0.410(9) 1 d D . P A 2
H40A H 0.6595 0.4005 -0.0209 0.110 Uiso 0.410(9) 1 calc R U P A 2
H40B H 0.6989 0.4910 -0.0460 0.110 Uiso 0.410(9) 1 calc R U P A 2
C402 C 0.6009(16) 0.4915(11) 0.0512(10) 0.081(3) Uani 0.410(9) 1 d D . P A 2
H40C H 0.6092 0.5515 0.0534 0.097 Uiso 0.410(9) 1 calc R U P A 2
H40D H 0.5229 0.5047 0.0386 0.097 Uiso 0.410(9) 1 calc R U P A 2
C403 C 0.6243(12) 0.4297(11) 0.1151(7) 0.068(2) Uani 0.410(9) 1 d D . P A 2
H40E H 0.5707 0.3950 0.1276 0.082 Uiso 0.410(9) 1 calc R U P A 2
H40F H 0.6189 0.4628 0.1549 0.082 Uiso 0.410(9) 1 calc R U P A 2
C404 C 0.740(3) 0.365(3) 0.1053(17) 0.082(7) Uani 0.410(9) 1 d D . P A 2
H40G H 0.7871 0.3642 0.1429 0.098 Uiso 0.410(9) 1 calc R U P A 2
H40H H 0.7395 0.3000 0.1108 0.098 Uiso 0.410(9) 1 calc R U P A 2

loop_
_atom_site_aniso_label
_atom_site_aniso_U_11
_atom_site_aniso_U_22
_atom_site_aniso_U_33
_atom_site_aniso_U_23
_atom_site_aniso_U_13
_atom_site_aniso_U_12
P1 0.0158(3) 0.0144(3) 0.0216(3) -0.0036(3) -0.0007(2) -0.0055(2)
P2 0.0167(3) 0.0132(3) 0.0215(3) -0.0052(2) -0.0009(2) -0.0066(2)
Br1 0.0397(2) 0.02638(17) 0.02819(17) -0.00738(13) -0.00113(14) -0.01399(14)
Br2 0.03484(18) 0.02852(17) 0.02389(16) -0.00188(12) -0.00908(13) -0.01686(14)
Br3 0.03019(17) 0.02783(17) 0.02832(17) -0.00944(13) 0.00505(13) -0.01216(13)
C1 0.0169(12) 0.0165(12) 0.0181(12) -0.0059(10) -0.0014(10) -0.0078(10)
N1 0.0179(11) 0.0159(11) 0.0211(11) -0.0059(9) -0.0007(9) -0.0086(9)
C2 0.0230(14) 0.0148(13) 0.0299(15) -0.0076(11) -0.0028(11) -0.0054(11)
C3 0.0233(14) 0.0158(13) 0.0291(15) -0.0056(11) -0.0041(11) -0.0075(11)
N2 0.0156(11) 0.0157(11) 0.0224(11) -0.0069(9) -0.0014(9) -0.0053(9)
C4 0.0146(12) 0.0169(13) 0.0255(14) -0.0058(11) 0.0017(10) -0.0035(10)
C5 0.0171(13) 0.0156(13) 0.0314(15) -0.0074(11) -0.0014(11) -0.0038(10)
C6 0.0182(14) 0.0263(16) 0.052(2) -0.0116(14) 0.0001(14) -0.0085(12)
C7 0.0233(16) 0.0373(19) 0.053(2) -0.0090(17) 0.0121(15) -0.0120(14)
C8 0.0297(17) 0.0357(18) 0.0321(17) -0.0089(14) 0.0104(14) -0.0061(14)
C9 0.0233(15) 0.0281(16) 0.0255(15) -0.0081(12) 0.0011(12) -0.0034(12)
C10 0.0223(14) 0.0235(15) 0.0308(16) -0.0090(12) -0.0066(12) -0.0061(12)
C11 0.0377(19) 0.0323(18) 0.045(2) -0.0136(15) -0.0137(15) -0.0126(15)
C12 0.061(3) 0.0273(17) 0.038(2) -0.0015(15) -0.0161(18) -0.0159(17)
C13 0.0313(17) 0.050(2) 0.0283(17) -0.0180(15) -0.0016(13) -0.0087(16)
C14 0.055(3) 0.079(3) 0.030(2) -0.016(2) -0.0056(18) -0.015(2)
C15 0.053(2) 0.059(3) 0.051(2) -0.035(2) -0.0016(19) -0.016(2)
C16 0.0196(13) 0.0163(12) 0.0234(14) -0.0066(10) 0.0027(11) -0.0084(10)
C17 0.0375(17) 0.0276(15) 0.0232(15) -0.0076(12) 0.0014(13) -0.0178(14)
C18 0.049(2) 0.0338(18) 0.0239(15) -0.0109(13) 0.0114(14) -0.0198(16)
C19 0.0337(18) 0.0293(17) 0.0412(19) -0.0131(14) 0.0176(15) -0.0139(14)
C20 0.0203(14) 0.0237(15) 0.0398(18) -0.0093(13) 0.0057(13) -0.0081(12)
C21 0.0204(13) 0.0162(12) 0.0267(14) -0.0059(11) 0.0004(11) -0.0081(11)
C22 0.048(2) 0.049(2) 0.0273(17) -0.0058(15) -0.0077(15) -0.0229(18)
C23 0.069(3) 0.051(3) 0.045(2) 0.007(2) -0.021(2) -0.019(2)
C24 0.087(4) 0.073(3) 0.031(2) -0.008(2) -0.011(2) -0.047(3)
C25 0.0208(14) 0.0244(15) 0.0276(15) -0.0068(12) -0.0033(11) -0.0073(12)
C26 0.0344(18) 0.0290(17) 0.044(2) -0.0159(15) -0.0092(15) -0.0099(14)
C27 0.0306(17) 0.0309(17) 0.0385(19) 0.0001(14) -0.0086(14) -0.0059(14)
C28 0.0146(12) 0.0160(12) 0.0142(11) -0.0046(9) 0.0019(9) -0.0077(10)
N3 0.0162(10) 0.0144(10) 0.0167(10) -0.0050(8) -0.0005(8) -0.0071(8)
C29 0.0201(13) 0.0130(12) 0.0228(13) -0.0064(10) 0.0005(10) -0.0063(10)
C30 0.0198(13) 0.0161(12) 0.0226(13) -0.0077(10) 0.0022(10) -0.0084(10)
N4 0.0147(10) 0.0143(10) 0.0176(10) -0.0061(8) 0.0007(8) -0.0075(8)
C31 0.0149(12) 0.0156(12) 0.0235(14) -0.0061(10) -0.0030(10) -0.0054(10)
C32 0.0223(14) 0.0186(13) 0.0242(14) -0.0064(11) -0.0050(11) -0.0059(11)
C33 0.0316(17) 0.0304(16) 0.0315(17) -0.0078(13) -0.0127(13) -0.0085(13)
C34 0.0228(15) 0.0373(18) 0.052(2) -0.0157(16) -0.0123(14) -0.0116(14)
C35 0.0187(14) 0.0311(17) 0.050(2) -0.0130(15) 0.0025(13) -0.0139(13)
C36 0.0180(13) 0.0179(13) 0.0307(15) -0.0078(11) 0.0013(11) -0.0075(11)
C37 0.0298(15) 0.0249(15) 0.0196(14) -0.0031(11) -0.0012(11) -0.0099(12)
C38 0.0396(19) 0.0354(18) 0.0258(16) -0.0101(14) 0.0016(14) -0.0059(15)
C39 0.055(2) 0.0267(17) 0.0370(19) -0.0025(15) 0.0074(17) -0.0140(16)
C40 0.0256(15) 0.0263(15) 0.0285(15) -0.0080(12) 0.0083(12) -0.0131(12)
C41 0.0383(19) 0.0285(17) 0.043(2) -0.0087(15) 0.0184(16) -0.0164(15)
C42 0.053(2) 0.0333(18) 0.0377(19) -0.0172(15) 0.0178(17) -0.0226(17)
C43 0.0148(12) 0.0152(12) 0.0251(14) -0.0076(10) -0.0020(10) -0.0074(10)
C44 0.0201(14) 0.0201(13) 0.0323(16) -0.0093(12) 0.0023(12) -0.0102(11)
C45 0.0168(14) 0.0262(15) 0.052(2) -0.0148(14) 0.0019(13) -0.0089(12)
C46 0.0245(15) 0.0222(15) 0.053(2) -0.0082(14) -0.0157(14) -0.0074(12)
C47 0.0325(16) 0.0197(14) 0.0340(17) -0.0055(12) -0.0126(13) -0.0089(12)
C48 0.0241(14) 0.0156(12) 0.0255(14) -0.0064(11) -0.0047(11) -0.0092(11)
C49 0.0261(15) 0.0370(18) 0.0299(16) -0.0110(14) 0.0090(13) -0.0166(14)
C50 0.0342(19) 0.062(3) 0.042(2) -0.0257(19) 0.0162(16) -0.0199(18)
C51 0.053(2) 0.041(2) 0.041(2) -0.0007(17) 0.0059(18) -0.0275(19)
C52 0.0302(15) 0.0215(14) 0.0224(14) -0.0062(11) 0.0006(12) -0.0115(12)
C53 0.051(2) 0.0298(17) 0.0275(17) -0.0014(14) -0.0004(15) -0.0166(16)
C54 0.0439(19) 0.0260(16) 0.0273(16) -0.0104(13) 0.0025(14) -0.0116(14)
Br4 0.0425(2) 0.01892(16) 0.03292(18) -0.00576(13) -0.00635(14) -0.01290(14)
O101 0.0323(14) 0.0423(15) 0.076(2) -0.0359(15) -0.0128(13) 0.0029(12)
C101 0.060(3) 0.041(2) 0.073(3) 0.003(2) -0.034(2) -0.023(2)
C102 0.035(3) 0.075(4) 0.118(6) 0.012(4) 0.008(3) -0.017(3)
C103 0.124(6) 0.060(4) 0.062(4) -0.017(3) 0.023(4) 0.018(4)
C104 0.067(3) 0.050(3) 0.103(4) -0.044(3) -0.038(3) 0.003(2)
O201 0.0472(15) 0.0255(12) 0.0549(17) -0.0060(11) 0.0017(13) -0.0175(11)
C201 0.068(3) 0.040(2) 0.052(3) -0.0100(19) 0.000(2) -0.027(2)
C202 0.077(3) 0.036(2) 0.060(3) -0.0029(19) -0.012(2) -0.034(2)
C203 0.049(2) 0.037(2) 0.048(2) 0.0040(17) -0.0132(18) -0.0213(18)
C204 0.080(3) 0.038(2) 0.054(3) -0.0037(19) -0.010(2) -0.032(2)
O301 0.087(3) 0.083(9) 0.075(4) -0.018(5) 0.029(3) -0.001(4)
C301 0.094(9) 0.142(13) 0.040(4) -0.016(5) -0.009(5) -0.040(8)
C302 0.066(7) 0.050(6) 0.111(7) -0.011(5) -0.013(5) -0.002(4)
C303 0.069(5) 0.074(6) 0.052(4) -0.019(4) 0.014(4) -0.017(4)
C304 0.077(6) 0.069(9) 0.062(6) 0.005(6) 0.001(5) 0.004(7)
O401 0.087(3) 0.083(9) 0.075(4) -0.018(5) 0.029(3) -0.001(4)
C401 0.094(9) 0.142(13) 0.040(4) -0.016(5) -0.009(5) -0.040(8)
C402 0.066(7) 0.050(6) 0.111(7) -0.011(5) -0.013(5) -0.002(4)
C403 0.069(5) 0.074(6) 0.052(4) -0.019(4) 0.014(4) -0.017(4)
C404 0.077(6) 0.069(9) 0.062(6) 0.005(6) 0.001(5) 0.004(7)

loop_
_atom_type_symbol
_atom_type_description
_atom_type_scat_dispersion_real
_atom_type_scat_dispersion_imag
_atom_type_scat_source
C C 0.0181 0.0091 'International Tables Vol C Tables 4.2.6.8 and 6.1.1.4'
H H 0.0000 0.0000 'International Tables Vol C Tables 4.2.6.8 and 6.1.1.4'
N N 0.0311 0.0180 'International Tables Vol C Tables 4.2.6.8 and 6.1.1.4'
O O 0.0492 0.0322 'International Tables Vol C Tables 4.2.6.8 and 6.1.1.4'
P P 0.2955 0.4335 'International Tables Vol C Tables 4.2.6.8 and 6.1.1.4'
Br Br -0.6763 1.2805 'International Tables Vol C Tables 4.2.6.8 and 6.1.1.4'

loop_
_geom_angle_atom_site_label_1
_geom_angle_atom_site_label_2
_geom_angle_atom_site_label_3
_geom_angle
C1 P1 P2 100.08(9)
C1 P1 Br2 92.45(9)
P2 P1 Br2 103.41(3)
C1 P1 Br1 86.53(8)
P2 P1 Br1 69.09(3)
Br2 P1 Br1 172.07(3)
C28 P2 P1 100.63(8)
C28 P2 Br3 95.00(8)
P1 P2 Br3 105.65(3)
N1 C1 N2 105.9(2)
N1 C1 P1 119.4(2)
N2 C1 P1 133.6(2)
C1 N1 C3 110.0(2)
C1 N1 C16 128.3(2)
C3 N1 C16 121.4(2)
C3 C2 N2 107.5(2)
C3 C2 H2 126.2
N2 C2 H2 126.2
C2 C3 N1 107.1(3)
C2 C3 H3 126.4
N1 C3 H3 126.4
C1 N2 C2 109.4(2)
C1 N2 C4 129.4(2)
C2 N2 C4 120.9(2)
C9 C4 C5 123.4(3)
C9 C4 N2 118.9(3)
C5 C4 N2 117.3(3)
C6 C5 C4 116.3(3)
C6 C5 C10 121.1(3)
C4 C5 C10 122.4(3)
C7 C6 C5 121.5(3)
C7 C6 H6 119.2
C5 C6 H6 119.2
C8 C7 C6 120.7(3)
C8 C7 H7 119.7
C6 C7 H7 119.7
C7 C8 C9 121.0(3)
C7 C8 H8 119.5
C9 C8 H8 119.5
C8 C9 C4 117.0(3)
C8 C9 C13 119.4(3)
C4 C9 C13 123.4(3)
C5 C10 C11 113.8(3)
C5 C10 C12 109.3(3)
C11 C10 C12 109.3(3)
C5 C10 H10 108.1
C11 C10 H10 108.1
C12 C10 H10 108.1
C10 C11 H11A 109.5
C10 C11 H11B 109.5
H11A C11 H11B 109.5
C10 C11 H11C 109.5
H11A C11 H11C 109.5
H11B C11 H11C 109.5
C10 C11 H11D 109.5
H11A C11 H11D 141.1
H11B C11 H11D 56.3
H11C C11 H11D 56.3
C10 C11 H11E 109.5
H11A C11 H11E 56.3
H11B C11 H11E 141.1
H11C C11 H11E 56.3
H11D C11 H11E 109.5
C10 C11 H11F 109.5
H11A C11 H11F 56.3
H11B C11 H11F 56.3
H11C C11 H11F 141.1
H11D C11 H11F 109.5
H11E C11 H11F 109.5
C10 C12 H12A 109.5
C10 C12 H12B 109.5
H12A C12 H12B 109.5
C10 C12 H12C 109.5
H12A C12 H12C 109.5
H12B C12 H12C 109.5
C10 C12 H12D 109.5
H12A C12 H12D 141.1
H12B C12 H12D 56.3
H12C C12 H12D 56.3
C10 C12 H12E 109.5
H12A C12 H12E 56.3
H12B C12 H12E 141.1
H12C C12 H12E 56.3
H12D C12 H12E 109.5
C10 C12 H12F 109.5
H12A C12 H12F 56.3
H12B C12 H12F 56.3
H12C C12 H12F 141.1
H12D C12 H12F 109.5
H12E C12 H12F 109.5
C9 C13 C14 112.6(4)
C9 C13 C15 109.3(3)
C14 C13 C15 109.9(3)
C9 C13 H13 108.3
C14 C13 H13 108.3
C15 C13 H13 108.3
C13 C14 H14A 109.5
C13 C14 H14B 109.5
H14A C14 H14B 109.5
C13 C14 H14C 109.5
H14A C14 H14C 109.5
H14B C14 H14C 109.5
C13 C14 H14D 109.5
H14A C14 H14D 141.1
H14B C14 H14D 56.3
H14C C14 H14D 56.3
C13 C14 H14E 109.5
H14A C14 H14E 56.3
H14B C14 H14E 141.1
H14C C14 H14E 56.3
H14D C14 H14E 109.5
C13 C14 H14F 109.5
H14A C14 H14F 56.3
H14B C14 H14F 56.3
H14C C14 H14F 141.1
H14D C14 H14F 109.5
H14E C14 H14F 109.5
C13 C15 H15A 109.5
C13 C15 H15B 109.5
H15A C15 H15B 109.5
C13 C15 H15C 109.5
H15A C15 H15C 109.5
H15B C15 H15C 109.5
C13 C15 H15D 109.5
H15A C15 H15D 141.1
H15B C15 H15D 56.3
H15C C15 H15D 56.3
C13 C15 H15E 109.5
H15A C15 H15E 56.3
H15B C15 H15E 141.1
H15C C15 H15E 56.3
H15D C15 H15E 109.5
C13 C15 H15F 109.5
H15A C15 H15F 56.3
H15B C15 H15F 56.3
H15C C15 H15F 141.1
H15D C15 H15F 109.5
H15E C15 H15F 109.5
C21 C16 C17 123.1(3)
C21 C16 N1 118.8(3)
C17 C16 N1 117.7(3)
C18 C17 C16 117.0(3)
C18 C17 C22 119.1(3)
C16 C17 C22 123.5(3)
C19 C18 C17 121.0(3)
C19 C18 H18 119.5
C17 C18 H18 119.5
C18 C19 C20 120.7(3)
C18 C19 H19 119.6
C20 C19 H19 119.6
C19 C20 C21 120.9(3)
C19 C20 H20 119.6
C21 C20 H20 119.6
C16 C21 C20 117.1(3)
C16 C21 C25 123.3(3)
C20 C21 C25 119.3(3)
C17 C22 C24 112.6(4)
C17 C22 C23 109.6(3)
C24 C22 C23 108.5(4)
C17 C22 H22 108.7
C24 C22 H22 108.7
C23 C22 H22 108.7
C22 C23 H23A 109.5
C22 C23 H23B 109.5
H23A C23 H23B 109.5
C22 C23 H23C 109.5
H23A C23 H23C 109.5
H23B C23 H23C 109.5
C22 C23 H23D 109.5
H23A C23 H23D 141.1
H23B C23 H23D 56.3
H23C C23 H23D 56.3
C22 C23 H23E 109.5
H23A C23 H23E 56.3
H23B C23 H23E 141.1
H23C C23 H23E 56.3
H23D C23 H23E 109.5
C22 C23 H23F 109.5
H23A C23 H23F 56.3
H23B C23 H23F 56.3
H23C C23 H23F 141.1
H23D C23 H23F 109.5
H23E C23 H23F 109.5
C22 C24 H24A 109.5
C22 C24 H24B 109.5
H24A C24 H24B 109.5
C22 C24 H24C 109.5
H24A C24 H24C 109.5
H24B C24 H24C 109.5
C22 C24 H24D 109.5
H24A C24 H24D 141.1
H24B C24 H24D 56.3
H24C C24 H24D 56.3
C22 C24 H24E 109.5
H24A C24 H24E 56.3
H24B C24 H24E 141.1
H24C C24 H24E 56.3
H24D C24 H24E 109.5
C22 C24 H24F 109.5
H24A C24 H24F 56.3
H24B C24 H24F 56.3
H24C C24 H24F 141.1
H24D C24 H24F 109.5
H24E C24 H24F 109.5
C21 C25 C27 112.7(3)
C21 C25 C26 109.6(3)
C27 C25 C26 110.4(3)
C21 C25 H25 108.0
C27 C25 H25 108.0
C26 C25 H25 108.0
C25 C26 H26A 109.5
C25 C26 H26B 109.5
H26A C26 H26B 109.5
C25 C26 H26C 109.5
H26A C26 H26C 109.5
H26B C26 H26C 109.5
C25 C26 H26D 109.5
H26A C26 H26D 141.1
H26B C26 H26D 56.3
H26C C26 H26D 56.3
C25 C26 H26E 109.5
H26A C26 H26E 56.3
H26B C26 H26E 141.1
H26C C26 H26E 56.3
H26D C26 H26E 109.5
C25 C26 H26F 109.5
H26A C26 H26F 56.3
H26B C26 H26F 56.3
H26C C26 H26F 141.1
H26D C26 H26F 109.5
H26E C26 H26F 109.5
C25 C27 H27A 109.5
C25 C27 H27B 109.5
H27A C27 H27B 109.5
C25 C27 H27C 109.5
H27A C27 H27C 109.5
H27B C27 H27C 109.5
C25 C27 H27D 109.5
H27A C27 H27D 141.1
H27B C27 H27D 56.3
H27C C27 H27D 56.3
C25 C27 H27E 109.5
H27A C27 H27E 56.3
H27B C27 H27E 141.1
H27C C27 H27E 56.3
H27D C27 H27E 109.5
C25 C27 H27F 109.5
H27A C27 H27F 56.3
H27B C27 H27F 56.3
H27C C27 H27F 141.1
H27D C27 H27F 109.5
H27E C27 H27F 109.5
N3 C28 N4 105.2(2)
N3 C28 P2 135.8(2)
N4 C28 P2 118.64(19)
C28 N3 C29 110.1(2)
C28 N3 C31 130.1(2)
C29 N3 C31 119.8(2)
C30 C29 N3 107.2(2)
C30 C29 H29 126.4
N3 C29 H29 126.4
C29 C30 N4 107.1(2)
C29 C30 H30 126.4
N4 C30 H30 126.4
C28 N4 C30 110.4(2)
C28 N4 C43 127.0(2)
C30 N4 C43 122.6(2)
C36 C31 C32 124.0(3)
C36 C31 N3 117.4(2)
C32 C31 N3 118.0(2)
C33 C32 C31 116.8(3)
C33 C32 C37 119.6(3)
C31 C32 C37 123.5(3)
C34 C33 C32 120.7(3)
C34 C33 H33 119.7
C32 C33 H33 119.7
C35 C34 C33 120.9(3)
C35 C34 H34 119.6
C33 C34 H34 119.6
C34 C35 C36 121.2(3)
C34 C35 H35 119.4
C36 C35 H35 119.4
C31 C36 C35 116.4(3)
C31 C36 C40 122.6(3)
C35 C36 C40 120.9(3)
C32 C37 C39 110.0(3)
C32 C37 C38 111.6(3)
C39 C37 C38 109.9(3)
C32 C37 H37 108.4
C39 C37 H37 108.4
C38 C37 H37 108.4
C37 C38 H38A 109.5
C37 C38 H38B 109.5
H38A C38 H38B 109.5
C37 C38 H38C 109.5
H38A C38 H38C 109.5
H38B C38 H38C 109.5
C37 C38 H38D 109.5
H38A C38 H38D 141.1
H38B C38 H38D 56.3
H38C C38 H38D 56.3
C37 C38 H38E 109.5
H38A C38 H38E 56.3
H38B C38 H38E 141.1
H38C C38 H38E 56.3
H38D C38 H38E 109.5
C37 C38 H38F 109.5
H38A C38 H38F 56.3
H38B C38 H38F 56.3
H38C C38 H38F 141.1
H38D C38 H38F 109.5
H38E C38 H38F 109.5
C37 C39 H39A 109.5
C37 C39 H39B 109.5
H39A C39 H39B 109.5
C37 C39 H39C 109.5
H39A C39 H39C 109.5
H39B C39 H39C 109.5
C37 C39 H39D 109.5
H39A C39 H39D 141.1
H39B C39 H39D 56.3
H39C C39 H39D 56.3
C37 C39 H39E 109.5
H39A C39 H39E 56.3
H39B C39 H39E 141.1
H39C C39 H39E 56.3
H39D C39 H39E 109.5
C37 C39 H39F 109.5
H39A C39 H39F 56.3
H39B C39 H39F 56.3
H39C C39 H39F 141.1
H39D C39 H39F 109.5
H39E C39 H39F 109.5
C36 C40 C41 112.8(3)
C36 C40 C42 110.5(3)
C41 C40 C42 110.7(3)
C36 C40 H40 107.6
C41 C40 H40 107.6
C42 C40 H40 107.6
C40 C41 H41A 109.5
C40 C41 H41B 109.5
H41A C41 H41B 109.5
C40 C41 H41C 109.5
H41A C41 H41C 109.5
H41B C41 H41C 109.5
C40 C41 H41D 109.5
H41A C41 H41D 141.1
H41B C41 H41D 56.3
H41C C41 H41D 56.3
C40 C41 H41E 109.5
H41A C41 H41E 56.3
H41B C41 H41E 141.1
H41C C41 H41E 56.3
H41D C41 H41E 109.5
C40 C41 H41F 109.5
H41A C41 H41F 56.3
H41B C41 H41F 56.3
H41C C41 H41F 141.1
H41D C41 H41F 109.5
H41E C41 H41F 109.5
C40 C42 H42A 109.5
C40 C42 H42B 109.5
H42A C42 H42B 109.5
C40 C42 H42C 109.5
H42A C42 H42C 109.5
H42B C42 H42C 109.5
C40 C42 H42D 109.5
H42A C42 H42D 141.1
H42B C42 H42D 56.3
H42C C42 H42D 56.3
C40 C42 H42E 109.5
H42A C42 H42E 56.3
H42B C42 H42E 141.1
H42C C42 H42E 56.3
H42D C42 H42E 109.5
C40 C42 H42F 109.5
H42A C42 H42F 56.3
H42B C42 H42F 56.3
H42C C42 H42F 141.1
H42D C42 H42F 109.5
H42E C42 H42F 109.5
C44 C43 C48 123.5(3)
C44 C43 N4 118.4(3)
C48 C43 N4 117.8(2)
C43 C44 C45 116.3(3)
C43 C44 C49 122.8(3)
C45 C44 C49 120.7(3)
C46 C45 C44 121.2(3)
C46 C45 H45 119.4
C44 C45 H45 119.4
C47 C46 C45 120.9(3)
C47 C46 H46 119.5
C45 C46 H46 119.5
C46 C47 C48 121.0(3)
C46 C47 H47 119.5
C48 C47 H47 119.5
C47 C48 C43 116.8(3)
C47 C48 C52 120.0(3)
C43 C48 C52 123.1(3)
C44 C49 C50 112.8(3)
C44 C49 C51 108.9(3)
C50 C49 C51 110.2(3)
C44 C49 H49 108.3
C50 C49 H49 108.3
C51 C49 H49 108.3
C49 C50 H50A 109.5
C49 C50 H50B 109.5
H50A C50 H50B 109.5
C49 C50 H50C 109.5
H50A C50 H50C 109.5
H50B C50 H50C 109.5
C49 C50 H50D 109.5
H50A C50 H50D 141.1
H50B C50 H50D 56.3
H50C C50 H50D 56.3
C49 C50 H50E 109.5
H50A C50 H50E 56.3
H50B C50 H50E 141.1
H50C C50 H50E 56.3
H50D C50 H50E 109.5
C49 C50 H50F 109.5
H50A C50 H50F 56.3
H50B C50 H50F 56.3
H50C C50 H50F 141.1
H50D C50 H50F 109.5
H50E C50 H50F 109.5
C49 C51 H51A 109.5
C49 C51 H51B 109.5
H51A C51 H51B 109.5
C49 C51 H51C 109.5
H51A C51 H51C 109.5
H51B C51 H51C 109.5
C49 C51 H51D 109.5
H51A C51 H51D 141.1
H51B C51 H51D 56.3
H51C C51 H51D 56.3
C49 C51 H51E 109.5
H51A C51 H51E 56.3
H51B C51 H51E 141.1
H51C C51 H51E 56.3
H51D C51 H51E 109.5
C49 C51 H51F 109.5
H51A C51 H51F 56.3
H51B C51 H51F 56.3
H51C C51 H51F 141.1
H51D C51 H51F 109.5
H51E C51 H51F 109.5
C48 C52 C54 111.2(3)
C48 C52 C53 112.1(3)
C54 C52 C53 108.5(3)
C48 C52 H52 108.3
C54 C52 H52 108.3
C53 C52 H52 108.3
C52 C53 H53A 109.5
C52 C53 H53B 109.5
H53A C53 H53B 109.5
C52 C53 H53C 109.5
H53A C53 H53C 109.5
H53B C53 H53C 109.5
C52 C53 H53D 109.5
H53A C53 H53D 141.1
H53B C53 H53D 56.3
H53C C53 H53D 56.3
C52 C53 H53E 109.5
H53A C53 H53E 56.3
H53B C53 H53E 141.1
H53C C53 H53E 56.3
H53D C53 H53E 109.5
C52 C53 H53F 109.5
H53A C53 H53F 56.3
H53B C53 H53F 56.3
H53C C53 H53F 141.1
H53D C53 H53F 109.5
H53E C53 H53F 109.5
C52 C54 H54A 109.5
C52 C54 H54B 109.5
H54A C54 H54B 109.5
C52 C54 H54C 109.5
H54A C54 H54C 109.5
H54B C54 H54C 109.5
C52 C54 H54D 109.5
H54A C54 H54D 141.1
H54B C54 H54D 56.3
H54C C54 H54D 56.3
C52 C54 H54E 109.5
H54A C54 H54E 56.3
H54B C54 H54E 141.1
H54C C54 H54E 56.3
H54D C54 H54E 109.5
C52 C54 H54F 109.5
H54A C54 H54F 56.3
H54B C54 H54F 56.3
H54C C54 H54F 141.1
H54D C54 H54F 109.5
H54E C54 H54F 109.5
C101 O101 C104 108.4(4)
O101 C101 C102 106.1(4)
O101 C101 H10A 110.5
C102 C101 H10A 110.5
O101 C101 H10B 110.5
C102 C101 H10B 110.5
H10A C101 H10B 108.7
C103 C102 C101 103.5(4)
C103 C102 H10C 111.1
C101 C102 H10C 111.1
C103 C102 H10D 111.1
C101 C102 H10D 111.1
H10C C102 H10D 109.0
C102 C103 C104 102.0(5)
C102 C103 H10E 111.4
C104 C103 H10E 111.4
C102 C103 H10F 111.4
C104 C103 H10F 111.4
H10E C103 H10F 109.2
O101 C104 C103 105.0(5)
O101 C104 H10G 110.7
C103 C104 H10G 110.7
O101 C104 H10H 110.7
C103 C104 H10H 110.7
H10G C104 H10H 108.8
C201 O201 C204 108.7(3)
O201 C201 C202 107.0(4)
O201 C201 H20A 110.3
C202 C201 H20A 110.3
O201 C201 H20B 110.3
C202 C201 H20B 110.3
H20A C201 H20B 108.6
C201 C202 C203 102.8(4)
C201 C202 H20C 111.2
C203 C202 H20C 111.2
C201 C202 H20D 111.2
C203 C202 H20D 111.2
H20C C202 H20D 109.1
C204 C203 C202 102.1(4)
C204 C203 H20E 111.3
C202 C203 H20E 111.3
C204 C203 H20F 111.3
C202 C203 H20F 111.3
H20E C203 H20F 109.2
O201 C204 C203 106.9(4)
O201 C204 H20G 110.3
C203 C204 H20G 110.3
O201 C204 H20H 110.3
C203 C204 H20H 110.3
H20G C204 H20H 108.6
C304 O301 C301 105.4(12)
O301 C301 C302 108.7(10)
O301 C301 H30A 109.9
C302 C301 H30A 109.9
O301 C301 H30B 109.9
C302 C301 H30B 109.9
H30A C301 H30B 108.3
C303 C302 C301 107.2(9)
C303 C302 H30C 110.3
C301 C302 H30C 110.3
C303 C302 H30D 110.3
C301 C302 H30D 110.3
H30C C302 H30D 108.5
C302 C303 C304 107.1(9)
C302 C303 H30E 110.3
C304 C303 H30E 110.3
C302 C303 H30F 110.3
C304 C303 H30F 110.3
H30E C303 H30F 108.5
O301 C304 C303 110.7(10)
O301 C304 H30G 109.5
C303 C304 H30G 109.5
O301 C304 H30H 109.5
C303 C304 H30H 109.5
H30G C304 H30H 108.1
C404 O401 C401 102.2(19)
O401 C401 C402 104.0(13)
O401 C401 H40A 111.0
C402 C401 H40A 111.0
O401 C401 H40B 111.0
C402 C401 H40B 111.0
H40A C401 H40B 109.0
C403 C402 C401 104.7(13)
C403 C402 H40C 110.8
C401 C402 H40C 110.8
C403 C402 H40D 110.8
C401 C402 H40D 110.8
H40C C402 H40D 108.9
C402 C403 C404 106.3(12)
C402 C403 H40E 110.5
C404 C403 H40E 110.5
C402 C403 H40F 110.5
C404 C403 H40F 110.5
H40E C403 H40F 108.7
O401 C404 C403 108.7(13)
O401 C404 H40G 109.9
C403 C404 H40G 109.9
O401 C404 H40H 109.9
C403 C404 H40H 109.9
H40G C404 H40H 108.3

loop_
_geom_bond_atom_site_label_1
_geom_bond_atom_site_label_2
_geom_bond_distance
P1 C1 1.865(3)
P1 P2 2.2518(9)
P1 Br2 2.3493(8)
P1 Br1 2.6666(8)
P2 C28 1.860(3)
P2 Br3 2.2875(8)
C1 N1 1.360(3)
C1 N2 1.360(4)
N1 C3 1.375(4)
N1 C16 1.462(4)
C2 C3 1.350(4)
C2 N2 1.380(4)
C2 H2 0.9500
C3 H3 0.9500
N2 C4 1.452(4)
C4 C9 1.401(4)
C4 C5 1.407(4)
C5 C6 1.395(4)
C5 C10 1.515(4)
C6 C7 1.379(6)
C6 H6 0.9500
C7 C8 1.378(6)
C7 H7 0.9500
C8 C9 1.395(5)
C8 H8 0.9500
C9 C13 1.521(5)
C10 C11 1.529(4)
C10 C12 1.538(5)
C10 H10 1.0000
C11 H11A 0.9800
C11 H11B 0.9800
C11 H11C 0.9800
C11 H11D 0.9800
C11 H11E 0.9800
C11 H11F 0.9800
C12 H12A 0.9800
C12 H12B 0.9800
C12 H12C 0.9800
C12 H12D 0.9800
C12 H12E 0.9800
C12 H12F 0.9800
C13 C14 1.528(6)
C13 C15 1.541(6)
C13 H13 1.0000
C14 H14A 0.9800
C14 H14B 0.9800
C14 H14C 0.9800
C14 H14D 0.9800
C14 H14E 0.9800
C14 H14F 0.9800
C15 H15A 0.9800
C15 H15B 0.9800
C15 H15C 0.9800
C15 H15D 0.9800
C15 H15E 0.9800
C15 H15F 0.9800
C16 C21 1.391(4)
C16 C17 1.404(4)
C17 C18 1.395(5)
C17 C22 1.528(5)
C18 C19 1.376(6)
C18 H18 0.9500
C19 C20 1.378(5)
C19 H19 0.9500
C20 C21 1.400(4)
C20 H20 0.9500
C21 C25 1.510(4)
C22 C24 1.530(6)
C22 C23 1.536(6)
C22 H22 1.0000
C23 H23A 0.9800
C23 H23B 0.9800
C23 H23C 0.9800
C23 H23D 0.9800
C23 H23E 0.9800
C23 H23F 0.9800
C24 H24A 0.9800
C24 H24B 0.9800
C24 H24C 0.9800
C24 H24D 0.9800
C24 H24E 0.9800
C24 H24F 0.9800
C25 C27 1.530(4)
C25 C26 1.531(4)
C25 H25 1.0000
C26 H26A 0.9800
C26 H26B 0.9800
C26 H26C 0.9800
C26 H26D 0.9800
C26 H26E 0.9800
C26 H26F 0.9800
C27 H27A 0.9800
C27 H27B 0.9800
C27 H27C 0.9800
C27 H27D 0.9800
C27 H27E 0.9800
C27 H27F 0.9800
C28 N3 1.355(3)
C28 N4 1.362(3)
N3 C29 1.386(3)
N3 C31 1.451(3)
C29 C30 1.343(4)
C29 H29 0.9500
C30 N4 1.375(3)
C30 H30 0.9500
N4 C43 1.454(3)
C31 C36 1.395(4)
C31 C32 1.400(4)
C32 C33 1.394(4)
C32 C37 1.515(4)
C33 C34 1.383(5)
C33 H33 0.9500
C34 C35 1.379(5)
C34 H34 0.9500
C35 C36 1.397(4)
C35 H35 0.9500
C36 C40 1.514(4)
C37 C39 1.532(5)
C37 C38 1.535(4)
C37 H37 1.0000
C38 H38A 0.9800
C38 H38B 0.9800
C38 H38C 0.9800
C38 H38D 0.9800
C38 H38E 0.9800
C38 H38F 0.9800
C39 H39A 0.9800
C39 H39B 0.9800
C39 H39C 0.9800
C39 H39D 0.9800
C39 H39E 0.9800
C39 H39F 0.9800
C40 C41 1.530(4)
C40 C42 1.534(5)
C40 H40 1.0000
C41 H41A 0.9800
C41 H41B 0.9800
C41 H41C 0.9800
C41 H41D 0.9800
C41 H41E 0.9800
C41 H41F 0.9800
C42 H42A 0.9800
C42 H42B 0.9800
C42 H42C 0.9800
C42 H42D 0.9800
C42 H42E 0.9800
C42 H42F 0.9800
C43 C44 1.400(4)
C43 C48 1.404(4)
C44 C45 1.404(4)
C44 C49 1.510(5)
C45 C46 1.376(5)
C45 H45 0.9500
C46 C47 1.373(5)
C46 H46 0.9500
C47 C48 1.398(4)
C47 H47 0.9500
C48 C52 1.511(4)
C49 C50 1.524(5)
C49 C51 1.541(5)
C49 H49 1.0000
C50 H50A 0.9800
C50 H50B 0.9800
C50 H50C 0.9800
C50 H50D 0.9800
C50 H50E 0.9800
C50 H50F 0.9800
C51 H51A 0.9800
C51 H51B 0.9800
C51 H51C 0.9800
C51 H51D 0.9800
C51 H51E 0.9800
C51 H51F 0.9800
C52 C54 1.535(4)
C52 C53 1.549(4)
C52 H52 1.0000
C53 H53A 0.9800
C53 H53B 0.9800
C53 H53C 0.9800
C53 H53D 0.9800
C53 H53E 0.9800
C53 H53F 0.9800
C54 H54A 0.9800
C54 H54B 0.9800
C54 H54C 0.9800
C54 H54D 0.9800
C54 H54E 0.9800
C54 H54F 0.9800
O101 C101 1.407(5)
O101 C104 1.420(5)
C101 C102 1.493(8)
C101 H10A 0.9900
C101 H10B 0.9900
C102 C103 1.446(10)
C102 H10C 0.9900
C102 H10D 0.9900
C103 C104 1.477(9)
C103 H10E 0.9900
C103 H10F 0.9900
C104 H10G 0.9900
C104 H10H 0.9900
O201 C201 1.428(5)
O201 C204 1.428(6)
C201 C202 1.483(6)
C201 H20A 0.9900
C201 H20B 0.9900
C202 C203 1.506(7)
C202 H20C 0.9900
C202 H20D 0.9900
C203 C204 1.500(6)
C203 H20E 0.9900
C203 H20F 0.9900
C204 H20G 0.9900
C204 H20H 0.9900
O301 C304 1.388(14)
O301 C301 1.397(15)
C301 C302 1.489(12)
C301 H30A 0.9900
C301 H30B 0.9900
C302 C303 1.337(12)
C302 H30C 0.9900
C302 H30D 0.9900
C303 C304 1.452(14)
C303 H30E 0.9900
C303 H30F 0.9900
C304 H30G 0.9900
C304 H30H 0.9900
O401 C404 1.398(17)
O401 C401 1.409(18)
C401 C402 1.496(15)
C401 H40A 0.9900
C401 H40B 0.9900
C402 C403 1.342(14)
C402 H40C 0.9900
C402 H40D 0.9900
C403 C404 1.463(16)
C403 H40E 0.9900
C403 H40F 0.9900
C404 H40G 0.9900
C404 H40H 0.9900
